data_4100890
_journal_name_full 'Journal of the American Chemical Society'
_journal_year 2005
_chemical_formula_moiety 'C50 H34 O6 Sn, 1.75 (CH2Cl2)'
_chemical_formula_sum 'C51.75 H37.5 Cl3.5 O6 Sn'
_chemical_formula_weight 998.08
_chemical_name_common
;
Bis(dibenzoylmethanato)(1,1'-bi-2-naphtholato)tin(IV) dichloromethane solvate
;
_space_group_IT_number 15
_symmetry_cell_setting monoclinic
_symmetry_space_group_name_Hall '-C 2yc'
_symmetry_space_group_name_H-M 'C 1 2/c 1'
_cell_angle_alpha 90.00
_cell_angle_beta 105.925(2)
_cell_angle_gamma 90.00
_cell_formula_units_Z 8
_cell_length_a 23.0620(7)
_cell_length_b 18.3784(5)
_cell_length_c 21.6713(7)
_cell_measurement_temperature 100(2)
_cell_volume 8832.7(5)
_diffrn_ambient_temperature 100(2)
_exptl_crystal_density_diffrn 1.501
_cod_depositor_comments
;
The following automatic conversions were performed:
'_symmetry_cell_setting' value 'Monoclinic' changed to 'monoclinic'
according to '/home/saulius/struct/CIF-dictionaries/cif_core.dic'
dictionary named 'cif_core.dic' version 2.4.1 from 2010-06-29.

Automatic conversion script
Id: cif_fix_enum 1527 2010-12-29 10:47:43Z saulius 
;
_cod_original_sg_symbol_H-M 'C 2/c'
_cod_original_formula_sum 'C51.75 H37.50 Cl3.50 O6 Sn'
_cod_database_code 4100890

loop_
_symmetry_equiv_pos_as_xyz
'x, y, z'
'-x, y, -z+1/2'
'x+1/2, y+1/2, z'
'-x+1/2, y+1/2, -z+1/2'
'-x, -y, -z'
'x, -y, z-1/2'
'-x+1/2, -y+1/2, -z'
'x+1/2, -y+1/2, z-1/2'

loop_
_atom_site_label
_atom_site_type_symbol
_atom_site_fract_x
_atom_site_fract_y
_atom_site_fract_z
_atom_site_U_iso_or_equiv
_atom_site_adp_type
_atom_site_occupancy
_atom_site_symmetry_multiplicity
_atom_site_calc_flag
_atom_site_refinement_flags
_atom_site_disorder_assembly
_atom_site_disorder_group
Sn Sn 0.235941(4) -0.043257(5) 1.008562(4) 0.01546(3) Uani 1 1 d . . .
O1 O 0.32327(4) -0.06711(5) 1.04770(5) 0.01867(19) Uani 1 1 d . . .
O2 O 0.23048(4) 0.02557(5) 1.07853(5) 0.01894(19) Uani 1 1 d . . .
O3 O 0.14565(4) -0.02116(5) 0.96419(5) 0.01898(19) Uani 1 1 d . . .
O4 O 0.25409(4) 0.04178(5) 0.95464(5) 0.01759(19) Uani 1 1 d . . .
O5 O 0.23019(4) -0.11272(5) 0.93294(5) 0.01890(19) Uani 1 1 d . . .
O6 O 0.20917(4) -0.12883(5) 1.05480(5) 0.01917(19) Uani 1 1 d . . .
C1 C 0.12478(6) 0.04297(7) 0.94653(7) 0.0176(3) Uani 1 1 d . . .
C2 C 0.15951(6) 0.10236(7) 0.93702(7) 0.0197(3) Uani 1 1 d . . .
H2 H 0.1394 0.1476 0.9262 0.024 Uiso 1 1 calc R . .
C3 C 0.22125(6) 0.10043(7) 0.94214(6) 0.0165(2) Uani 1 1 d . . .
C4 C 0.19964(6) -0.17294(7) 0.92162(7) 0.0177(3) Uani 1 1 d . . .
C5 C 0.17597(7) -0.20915(8) 0.96598(7) 0.0212(3) Uani 1 1 d . . .
H5 H 0.1522 -0.2512 0.9513 0.025 Uiso 1 1 calc R . .
C6 C 0.18412(6) -0.18900(7) 1.02991(7) 0.0171(3) Uani 1 1 d . . .
C10 C 0.43999(6) 0.11093(8) 1.09207(7) 0.0204(3) Uani 1 1 d . . .
C11 C 0.36108(6) 0.03415(7) 1.11782(7) 0.0162(2) Uani 1 1 d . . .
C12 C 0.36188(6) -0.01005(7) 1.06614(7) 0.0172(3) Uani 1 1 d . . .
C13 C 0.40468(6) 0.00225(8) 1.03087(7) 0.0212(3) Uani 1 1 d . . .
H13 H 0.4063 -0.0303 0.9973 0.025 Uiso 1 1 calc R . .
C14 C 0.44341(6) 0.05989(9) 1.04432(7) 0.0230(3) Uani 1 1 d . . .
H14 H 0.4729 0.0658 1.0215 0.028 Uiso 1 1 calc R . .
C15 C 0.47622(7) 0.17452(9) 1.10380(7) 0.0261(3) Uani 1 1 d . . .
H15 H 0.5038 0.1832 1.0791 0.031 Uiso 1 1 calc R . .
C16 C 0.47233(7) 0.22352(9) 1.14983(8) 0.0279(3) Uani 1 1 d . . .
H16 H 0.4972 0.2656 1.1572 0.033 Uiso 1 1 calc R . .
C17 C 0.43113(7) 0.21118(8) 1.18635(7) 0.0244(3) Uani 1 1 d . . .
H17 H 0.4282 0.2453 1.2183 0.029 Uiso 1 1 calc R . .
C18 C 0.39534(6) 0.15056(8) 1.17605(7) 0.0202(3) Uani 1 1 d . . .
H18 H 0.3675 0.1437 1.2007 0.024 Uiso 1 1 calc R . .
C19 C 0.39882(6) 0.09774(7) 1.12949(6) 0.0175(3) Uani 1 1 d . . .
C20 C 0.31699(7) -0.01711(7) 1.27104(7) 0.0201(3) Uani 1 1 d . . .
C21 C 0.32356(6) 0.01544(7) 1.16198(7) 0.0170(3) Uani 1 1 d . . .
C22 C 0.26129(6) 0.01182(7) 1.14050(7) 0.0176(3) Uani 1 1 d . . .
C23 C 0.22630(7) -0.00330(8) 1.18393(7) 0.0217(3) Uani 1 1 d . . .
H23 H 0.1836 -0.0040 1.1686 0.026 Uiso 1 1 calc R . .
C24 C 0.25317(7) -0.01680(8) 1.24703(7) 0.0234(3) Uani 1 1 d . . .
H24 H 0.2290 -0.0261 1.2753 0.028 Uiso 1 1 calc R . .
C25 C 0.34553(8) -0.03542(8) 1.33578(7) 0.0251(3) Uani 1 1 d . . .
H25 H 0.3216 -0.0459 1.3641 0.030 Uiso 1 1 calc R . .
C26 C 0.40699(8) -0.03826(8) 1.35802(8) 0.0273(3) Uani 1 1 d . . .
H26 H 0.4256 -0.0509 1.4015 0.033 Uiso 1 1 calc R . .
C27 C 0.44266(7) -0.02239(9) 1.31631(7) 0.0257(3) Uani 1 1 d . . .
H27 H 0.4854 -0.0243 1.3319 0.031 Uiso 1 1 calc R . .
C28 C 0.41628(7) -0.00424(8) 1.25349(7) 0.0217(3) Uani 1 1 d . . .
H28 H 0.4411 0.0064 1.2262 0.026 Uiso 1 1 calc R . .
C29 C 0.35260(6) -0.00100(7) 1.22830(7) 0.0178(3) Uani 1 1 d . . .
C31 C 0.05866(6) 0.05122(8) 0.93640(7) 0.0195(3) Uani 1 1 d . . .
C32 C 0.02169(7) -0.01009(9) 0.92123(7) 0.0241(3) Uani 1 1 d . . .
H32 H 0.0387 -0.0561 0.9164 0.029 Uiso 1 1 calc R . .
C33 C -0.04000(7) -0.00383(9) 0.91320(8) 0.0277(3) Uani 1 1 d . . .
H33 H -0.0652 -0.0454 0.9020 0.033 Uiso 1 1 calc R . .
C34 C -0.06496(7) 0.06281(10) 0.92142(8) 0.0294(3) Uani 1 1 d . . .
H34 H -0.1071 0.0666 0.9166 0.035 Uiso 1 1 calc R . .
C35 C -0.02867(7) 0.12403(9) 0.93668(9) 0.0305(3) Uani 1 1 d . . .
H35 H -0.0459 0.1697 0.9422 0.037 Uiso 1 1 calc R . .
C36 C 0.03301(6) 0.11844(8) 0.94381(8) 0.0258(3) Uani 1 1 d . . .
H36 H 0.0578 0.1605 0.9538 0.031 Uiso 1 1 calc R . .
C41 C 0.25426(6) 0.16748(7) 0.93451(6) 0.0160(2) Uani 1 1 d . . .
C42 C 0.31714(6) 0.16722(8) 0.95690(7) 0.0197(3) Uani 1 1 d . . .
H42 H 0.3377 0.1239 0.9741 0.024 Uiso 1 1 calc R . .
C43 C 0.34973(6) 0.23015(8) 0.95403(7) 0.0236(3) Uani 1 1 d . . .
H43 H 0.3925 0.2296 0.9692 0.028 Uiso 1 1 calc R . .
C44 C 0.32008(7) 0.29382(8) 0.92910(7) 0.0230(3) Uani 1 1 d . . .
H44 H 0.3425 0.3368 0.9273 0.028 Uiso 1 1 calc R . .
C45 C 0.25768(7) 0.29468(8) 0.90681(7) 0.0237(3) Uani 1 1 d . . .
H45 H 0.2374 0.3383 0.8899 0.028 Uiso 1 1 calc R . .
C46 C 0.22480(6) 0.23200(8) 0.90916(7) 0.0207(3) Uani 1 1 d . . .
H46 H 0.1821 0.2328 0.8935 0.025 Uiso 1 1 calc R . .
C51 C 0.19200(7) -0.20321(8) 0.85633(7) 0.0209(3) Uani 1 1 d . . .
C52 C 0.20541(8) -0.15927(8) 0.80946(7) 0.0283(3) Uani 1 1 d . . .
H52 H 0.2190 -0.1108 0.8198 0.034 Uiso 1 1 calc R . .
C53 C 0.19912(9) -0.18549(9) 0.74818(8) 0.0351(4) Uani 1 1 d . . .
H53 H 0.2079 -0.1550 0.7165 0.042 Uiso 1 1 calc R . .
C54 C 0.17993(9) -0.25654(9) 0.73292(8) 0.0352(4) Uani 1 1 d . . .
H54 H 0.1759 -0.2748 0.6909 0.042 Uiso 1 1 calc R . .
C55 C 0.16667(9) -0.30077(8) 0.77902(8) 0.0322(4) Uani 1 1 d . . .
H55 H 0.1533 -0.3492 0.7684 0.039 Uiso 1 1 calc R . .
C56 C 0.17282(7) -0.27481(8) 0.84045(7) 0.0260(3) Uani 1 1 d . . .
H56 H 0.1640 -0.3056 0.8719 0.031 Uiso 1 1 calc R . .
C61 C 0.16496(6) -0.23721(7) 1.07553(7) 0.0180(3) Uani 1 1 d . . .
C62 C 0.16984(7) -0.21175(8) 1.13779(7) 0.0231(3) Uani 1 1 d . . .
H62 H 0.1847 -0.1641 1.1498 0.028 Uiso 1 1 calc R . .
C63 C 0.15307(7) -0.25589(9) 1.18179(8) 0.0290(3) Uani 1 1 d . . .
H63 H 0.1561 -0.2383 1.2238 0.035 Uiso 1 1 calc R . .
C64 C 0.13186(8) -0.32560(9) 1.16468(8) 0.0315(4) Uani 1 1 d . . .
H64 H 0.1199 -0.3556 1.1947 0.038 Uiso 1 1 calc R . .
C65 C 0.12814(8) -0.35147(9) 1.10391(8) 0.0292(3) Uani 1 1 d . . .
H65 H 0.1143 -0.3996 1.0926 0.035 Uiso 1 1 calc R . .
C66 C 0.14442(7) -0.30795(8) 1.05916(7) 0.0218(3) Uani 1 1 d . . .
H66 H 0.1416 -0.3262 1.0174 0.026 Uiso 1 1 calc R . .

loop_
_atom_site_aniso_label
_atom_site_aniso_U_11
_atom_site_aniso_U_22
_atom_site_aniso_U_33
_atom_site_aniso_U_23
_atom_site_aniso_U_13
_atom_site_aniso_U_12
Sn 0.01902(5) 0.01321(5) 0.01395(5) -0.00052(3) 0.00420(3) -0.00049(3)
O1 0.0199(4) 0.0178(4) 0.0177(5) -0.0025(4) 0.0041(4) -0.0003(4)
O2 0.0221(5) 0.0174(4) 0.0166(5) -0.0023(4) 0.0042(4) 0.0006(4)
O3 0.0194(4) 0.0158(4) 0.0206(5) 0.0012(4) 0.0037(4) -0.0014(4)
O4 0.0200(4) 0.0150(4) 0.0184(5) 0.0022(4) 0.0062(4) 0.0017(3)
O5 0.0257(5) 0.0160(4) 0.0160(5) -0.0017(4) 0.0073(4) -0.0035(4)
O6 0.0269(5) 0.0148(4) 0.0160(5) 0.0000(4) 0.0062(4) -0.0013(4)
C1 0.0181(6) 0.0200(6) 0.0136(6) 0.0004(5) 0.0023(5) -0.0015(5)
C2 0.0192(6) 0.0171(6) 0.0217(7) 0.0042(5) 0.0038(5) 0.0006(5)
C3 0.0200(6) 0.0169(6) 0.0122(6) 0.0005(5) 0.0038(5) -0.0008(5)
C4 0.0218(6) 0.0159(6) 0.0146(7) 0.0004(5) 0.0037(5) 0.0006(5)
C5 0.0279(7) 0.0190(6) 0.0165(7) -0.0004(5) 0.0058(6) -0.0063(5)
C6 0.0197(6) 0.0151(6) 0.0168(7) 0.0013(5) 0.0054(5) 0.0010(5)
C10 0.0178(6) 0.0285(7) 0.0129(7) 0.0044(5) 0.0005(5) -0.0017(5)
C11 0.0171(6) 0.0183(6) 0.0124(6) 0.0034(5) 0.0027(5) 0.0013(5)
C12 0.0169(6) 0.0201(6) 0.0134(6) 0.0022(5) 0.0018(5) 0.0015(5)
C13 0.0215(6) 0.0279(7) 0.0142(7) -0.0008(5) 0.0050(5) 0.0020(5)
C14 0.0185(6) 0.0360(8) 0.0150(7) 0.0031(6) 0.0054(5) -0.0003(6)
C15 0.0230(7) 0.0361(8) 0.0177(7) 0.0063(6) 0.0029(6) -0.0085(6)
C16 0.0276(7) 0.0308(8) 0.0210(8) 0.0037(6) -0.0005(6) -0.0128(6)
C17 0.0290(7) 0.0240(7) 0.0172(7) 0.0001(6) 0.0011(6) -0.0053(6)
C18 0.0225(6) 0.0234(7) 0.0135(7) 0.0021(5) 0.0028(5) -0.0028(5)
C19 0.0190(6) 0.0210(6) 0.0109(6) 0.0033(5) 0.0014(5) -0.0010(5)
C20 0.0306(7) 0.0148(6) 0.0175(7) -0.0007(5) 0.0109(6) -0.0013(5)
C21 0.0244(6) 0.0139(6) 0.0141(6) -0.0007(5) 0.0076(5) -0.0021(5)
C22 0.0236(6) 0.0136(6) 0.0162(7) -0.0026(5) 0.0065(5) -0.0018(5)
C23 0.0236(7) 0.0198(6) 0.0248(8) -0.0038(6) 0.0117(6) -0.0022(5)
C24 0.0310(7) 0.0206(6) 0.0231(8) -0.0022(6) 0.0154(6) -0.0040(6)
C25 0.0409(8) 0.0215(7) 0.0166(7) 0.0013(5) 0.0141(7) -0.0013(6)
C26 0.0412(9) 0.0274(8) 0.0125(7) 0.0033(6) 0.0060(6) 0.0038(6)
C27 0.0305(8) 0.0286(7) 0.0170(7) 0.0015(6) 0.0049(6) 0.0012(6)
C28 0.0280(7) 0.0224(7) 0.0152(7) 0.0014(5) 0.0069(6) -0.0007(5)
C29 0.0258(7) 0.0144(6) 0.0143(7) -0.0003(5) 0.0076(5) -0.0005(5)
C31 0.0180(6) 0.0235(7) 0.0163(7) 0.0041(5) 0.0035(5) -0.0008(5)
C32 0.0226(7) 0.0261(7) 0.0228(8) 0.0001(6) 0.0047(6) -0.0038(6)
C33 0.0211(7) 0.0349(8) 0.0257(8) 0.0006(7) 0.0040(6) -0.0082(6)
C34 0.0177(6) 0.0415(9) 0.0283(9) 0.0082(7) 0.0052(6) -0.0011(6)
C35 0.0223(7) 0.0296(8) 0.0407(10) 0.0084(7) 0.0102(7) 0.0045(6)
C36 0.0207(6) 0.0231(7) 0.0337(9) 0.0074(6) 0.0079(6) -0.0003(5)
C41 0.0199(6) 0.0162(6) 0.0130(6) -0.0005(5) 0.0065(5) -0.0017(5)
C42 0.0206(6) 0.0196(6) 0.0188(7) 0.0016(5) 0.0049(5) -0.0006(5)
C43 0.0224(6) 0.0249(7) 0.0237(8) -0.0006(6) 0.0065(6) -0.0050(5)
C44 0.0307(7) 0.0194(6) 0.0213(7) -0.0028(6) 0.0111(6) -0.0083(6)
C45 0.0303(7) 0.0175(6) 0.0250(8) 0.0025(6) 0.0106(6) -0.0012(5)
C46 0.0209(6) 0.0191(6) 0.0226(7) 0.0022(5) 0.0070(6) -0.0003(5)
C51 0.0309(7) 0.0176(6) 0.0136(7) -0.0001(5) 0.0053(6) -0.0016(5)
C52 0.0476(9) 0.0195(7) 0.0185(8) -0.0013(6) 0.0104(7) -0.0075(6)
C53 0.0631(12) 0.0258(8) 0.0190(8) 0.0003(6) 0.0157(8) -0.0086(8)
C54 0.0624(11) 0.0267(8) 0.0169(8) -0.0051(6) 0.0113(8) -0.0059(8)
C55 0.0578(11) 0.0177(7) 0.0217(8) -0.0042(6) 0.0117(8) -0.0080(7)
C56 0.0408(8) 0.0200(7) 0.0174(7) 0.0002(6) 0.0081(6) -0.0036(6)
C61 0.0210(6) 0.0175(6) 0.0167(7) 0.0025(5) 0.0072(5) 0.0023(5)
C62 0.0314(7) 0.0201(7) 0.0187(7) -0.0006(5) 0.0081(6) -0.0012(6)
C63 0.0404(8) 0.0311(8) 0.0177(8) -0.0004(6) 0.0120(7) -0.0031(7)
C64 0.0448(9) 0.0312(8) 0.0226(8) 0.0045(6) 0.0158(7) -0.0075(7)
C65 0.0420(9) 0.0239(7) 0.0246(8) 0.0009(6) 0.0140(7) -0.0080(6)
C66 0.0284(7) 0.0202(6) 0.0181(7) 0.0002(5) 0.0086(6) -0.0027(5)

loop_
_geom_bond_atom_site_label_1
_geom_bond_atom_site_label_2
_geom_bond_distance
_geom_bond_site_symmetry_2
_geom_bond_publ_flag
Sn O2 2.0050(10) . y
Sn O1 2.0075(10) . y
Sn O6 2.0489(9) . y
Sn O5 2.0527(10) . y
Sn O4 2.0621(9) . y
Sn O3 2.0801(10) . y
O1 C12 1.3628(17) . ?
O2 C22 1.3598(18) . ?
O3 C1 1.2908(16) . ?
O4 C3 1.3024(16) . ?
O5 C4 1.2987(16) . ?
O6 C6 1.2949(16) . ?
C1 C2 1.4021(18) . ?
C1 C31 1.4875(19) . ?
C2 C3 1.3981(18) . ?
C2 H2 0.9500 . ?
C3 C41 1.4813(18) . ?
C4 C5 1.3975(18) . ?
C4 C51 1.4851(19) . ?
C5 C6 1.396(2) . ?
C5 H5 0.9500 . ?
C6 C61 1.4824(18) . ?
C10 C14 1.415(2) . ?
C10 C15 1.418(2) . ?
C10 C19 1.4284(18) . ?
C11 C12 1.3879(19) . ?
C11 C19 1.4375(19) . ?
C11 C21 1.4958(18) . ?
C12 C13 1.4224(18) . ?
C13 C14 1.365(2) . ?
C13 H13 0.9500 . ?
C14 H14 0.9500 . ?
C15 C16 1.365(2) . ?
C15 H15 0.9500 . ?
C16 C17 1.412(2) . ?
C16 H16 0.9500 . ?
C17 C18 1.368(2) . ?
C17 H17 0.9500 . ?
C18 C19 1.418(2) . ?
C18 H18 0.9500 . ?
C20 C25 1.417(2) . ?
C20 C24 1.420(2) . ?
C20 C29 1.4274(18) . ?
C21 C22 1.3843(19) . ?
C21 C29 1.441(2) . ?
C22 C23 1.4251(18) . ?
C23 C24 1.360(2) . ?
C23 H23 0.9500 . ?
C24 H24 0.9500 . ?
C25 C26 1.367(2) . ?
C25 H25 0.9500 . ?
C26 C27 1.410(2) . ?
C26 H26 0.9500 . ?
C27 C28 1.371(2) . ?
C27 H27 0.9500 . ?
C28 C29 1.421(2) . ?
C28 H28 0.9500 . ?
C31 C32 1.397(2) . ?
C31 C36 1.398(2) . ?
C32 C33 1.390(2) . ?
C32 H32 0.9500 . ?
C33 C34 1.385(2) . ?
C33 H33 0.9500 . ?
C34 C35 1.387(2) . ?
C34 H34 0.9500 . ?
C35 C36 1.392(2) . ?
C35 H35 0.9500 . ?
C36 H36 0.9500 . ?
C41 C42 1.3973(19) . ?
C41 C46 1.4016(19) . ?
C42 C43 1.3900(19) . ?
C42 H42 0.9500 . ?
C43 C44 1.388(2) . ?
C43 H43 0.9500 . ?
C44 C45 1.387(2) . ?
C44 H44 0.9500 . ?
C45 C46 1.3878(19) . ?
C45 H45 0.9500 . ?
C46 H46 0.9500 . ?
C51 C52 1.397(2) . ?
C51 C56 1.401(2) . ?
C52 C53 1.382(2) . ?
C52 H52 0.9500 . ?
C53 C54 1.389(2) . ?
C53 H53 0.9500 . ?
C54 C55 1.386(2) . ?
C54 H54 0.9500 . ?
C55 C56 1.385(2) . ?
C55 H55 0.9500 . ?
C56 H56 0.9500 . ?
C61 C66 1.3958(19) . ?
C61 C62 1.403(2) . ?
C62 C63 1.385(2) . ?
C62 H62 0.9500 . ?
C63 C64 1.385(2) . ?
C63 H63 0.9500 . ?
C64 C65 1.381(2) . ?
C64 H64 0.9500 . ?
C65 C66 1.386(2) . ?
C65 H65 0.9500 . ?
C66 H66 0.9500 . ?
